data_7047534
loop_
_publ_author_name
'Davis, Kimberley J.'
'Assadawi, Nawal M. O.'
'Pham, Son Q. T.'
'Birrento, Monica L.'
'Richardson, Christopher'
'Beck, Jennifer L.'
'Willis, Anthony C.'
'Ralph, Stephen F.'

_publ_section_title
;
 Effect of structure variations on the quadruplex DNA binding ability of
 nickel Schiff base complexes.
;
_journal_issue 38
_journal_name_full 'Dalton transactions (Cambridge, England : 2003)'
_journal_page_first 13573
_journal_page_last 13591
_journal_paper_doi 10.1039/c8dt02727g
_journal_volume 47
_journal_year 2018
_chemical_compound_source ' from U of Wollongong'
_chemical_formula_moiety 'C34 H40 N4 Ni O4, H2 O'
_chemical_formula_sum 'C34 H42 N4 Ni O5'
_chemical_formula_weight 645.44
_space_group_IT_number 2
_space_group_name_Hall '-P 1'
_space_group_name_H-M_alt 'P -1'
_symmetry_cell_setting triclinic
_symmetry_space_group_name_Hall '-P 1'
_symmetry_space_group_name_H-M 'P -1'
_atom_sites_solution_hydrogens difmap
_atom_sites_solution_primary direct
_audit_creation_date 15-07-10
_audit_creation_method CRYSTALS_ver_14.40
_audit_update_record
;
2018-04-20 deposited with the CCDC.
2018-08-31 downloaded from the CCDC.
;
_cell_angle_alpha 93.0064(17)
_cell_angle_beta 90.4792(16)
_cell_angle_gamma 90.5565(15)
_cell_formula_units_Z 2
_cell_length_a 8.1440(1)
_cell_length_b 11.8552(2)
_cell_length_c 15.6018(3)
_cell_measurement_reflns_used 15941
_cell_measurement_temperature 150
_cell_measurement_theta_max 31
_cell_measurement_theta_min 2
_cell_volume 1504.13(4)
_computing_cell_refinement 'CrysAlisPro (Agilent Technologies, 2015)'
_computing_data_collection
;
CrysAlisPro, Agilent Technologies,
Version 1.171.37.35h (release 09-02-2015 CrysAlis171 .NET)
(compiled Feb 9 2015,16:26:32)
Empirical absorption correction using spherical harmonics,
 implemented in SCALE3 ABSPACK scaling algorithm.
;
_computing_data_reduction 'CrysAlisPro (Agilent Technologies, 2015)'
_computing_molecular_graphics 'PLATON (Spek, 2008)'
_computing_publication_material 'CRYSTALS (Betteridge et al., 2003)'
_computing_structure_refinement 'CRYSTALS (Betteridge et al., 2003)'
_computing_structure_solution 'SIR92 (Altomare et al., 1994)'
_diffrn_ambient_temperature 150
_diffrn_detector 'CCD plate'
_diffrn_detector_type Atlas
_diffrn_measured_fraction_theta_full 1.000
_diffrn_measured_fraction_theta_max 0.864
_diffrn_measurement_device 'four-circle diffractometer'
_diffrn_measurement_device_type 'New Xcalibur, Atlas'
_diffrn_measurement_method \w
_diffrn_radiation_monochromator graphite
_diffrn_radiation_probe x-ray
_diffrn_radiation_type 'Mo K\a'
_diffrn_radiation_wavelength 0.71073
_diffrn_reflns_av_R_equivalents 0.022
_diffrn_reflns_limit_h_max 11
_diffrn_reflns_limit_h_min -11
_diffrn_reflns_limit_k_max 16
_diffrn_reflns_limit_k_min -16
_diffrn_reflns_limit_l_max 22
_diffrn_reflns_limit_l_min -21
_diffrn_reflns_number 30197
_diffrn_reflns_theta_full 27.748
_diffrn_reflns_theta_max 30.965
_diffrn_reflns_theta_min 1.720
_diffrn_source 'Enhance (Mo) X-ray Source'
_diffrn_standards_number 0
_exptl_absorpt_coefficient_mu 0.695
_exptl_absorpt_correction_T_max 0.94
_exptl_absorpt_correction_T_min 0.89
_exptl_absorpt_correction_type multi-scan
_exptl_absorpt_process_details
;
CrysAlisPro, Agilent Technologies,
Version 1.171.37.35h (release 09-02-2015 CrysAlis171 .NET)
(compiled Feb 9 2015,16:26:32)
Empirical absorption correction using spherical harmonics,
 implemented in SCALE3 ABSPACK scaling algorithm.
;
_exptl_crystal_colour red-brown
_exptl_crystal_density_diffrn 1.425
_exptl_crystal_density_method 'not measured'
_exptl_crystal_description prism
_exptl_crystal_F_000 684
_exptl_crystal_size_max 0.317
_exptl_crystal_size_mid 0.122
_exptl_crystal_size_min 0.084
_refine_diff_density_max 0.49
_refine_diff_density_min -0.45
_refine_ls_extinction_method None
_refine_ls_goodness_of_fit_ref 1.0034
_refine_ls_hydrogen_treatment mixed
_refine_ls_matrix_type full
_refine_ls_number_parameters 403
_refine_ls_number_reflns 8259
_refine_ls_number_restraints 0
_refine_ls_R_factor_all 0.0359
_refine_ls_R_factor_gt 0.0299
_refine_ls_shift/su_max 0.0023207
_refine_ls_shift/su_mean 0.0000780
_refine_ls_structure_factor_coef Fsqd
_refine_ls_weighting_details
;
 Method= Modified Sheldrick 
 w=1/[\s^2^(F^2^) + ( 0.03P)^2^ + 0.81P] 
 ,where P=(max(Fo^2^,0) + 2Fc^2^)/3 
;
_refine_ls_weighting_scheme calc
_refine_ls_wR_factor_all 0.0738
_refine_ls_wR_factor_gt 0.0695
_refine_ls_wR_factor_ref 0.0738
_reflns_limit_h_max 11
_reflns_limit_h_min -11
_reflns_limit_k_max 16
_reflns_limit_k_min -16
_reflns_limit_l_max 22
_reflns_limit_l_min 0
_reflns_number_gt 7316
_reflns_number_total 8260
_reflns_threshold_expression I>2.0\s(I)
_oxford_diffrn_Wilson_B_factor 1.37
_oxford_diffrn_Wilson_scale 0.10
_oxford_refine_ls_r_factor_ref 0.0359
_oxford_refine_ls_scale 3.217(17)
_oxford_reflns_number_all 8259
_oxford_reflns_threshold_expression_ref I>-10.0\s(I)
_oxford_structure_analysis_title 'Z:\ral1503X\Tony_ral1503X_data\r At 17:27 on'
_cod_data_source_file c8dt02727g2.cif
_cod_data_source_block ral1503X
_cod_depositor_comments 'Adding full bibliography for 7047528--7047535.cif.'
_cod_original_sg_symbol_Hall '-P 1 '
_cod_original_sg_symbol_H-M 'P -1 '
_cod_original_formula_sum 'C34 H42 N4 Ni1 O5'
_cod_database_code 7047534

loop_
_symmetry_equiv_pos_as_xyz
x,y,z
-x,-y,-z

loop_
_atom_site_label
_atom_site_type_symbol
_atom_site_fract_x
_atom_site_fract_y
_atom_site_fract_z
_atom_site_U_iso_or_equiv
_atom_site_occupancy
_atom_site_adp_type
_atom_site_refinement_flags_posn
Ni1 Ni 0.696839(19) 0.524915(13) 0.531727(10) 0.0154 1.0000 Uani .
O1 O 0.74026(12) 0.66067(8) 0.48527(6) 0.0213 1.0000 Uani .
O2 O 0.57162(11) 0.61208(7) 0.60610(6) 0.0196 1.0000 Uani .
O3 O 1.05532(11) 0.76692(8) 0.18957(6) 0.0213 1.0000 Uani .
O4 O 0.27741(13) 0.51395(8) 0.90945(6) 0.0262 1.0000 Uani .
O5 O 0.61384(19) 0.86275(10) 0.57927(9) 0.0432 1.0000 Uani .
N1 N 0.82107(13) 0.44027(9) 0.45318(7) 0.0164 1.0000 Uani .
N2 N 0.65445(13) 0.39029(9) 0.58273(7) 0.0161 1.0000 Uani .
N3 N 1.41879(13) 0.81602(9) 0.13511(7) 0.0179 1.0000 Uani .
N4 N 0.21549(13) 0.31292(9) 1.07760(7) 0.0178 1.0000 Uani .
C1 C 0.82042(15) 0.67870(11) 0.41508(8) 0.0180 1.0000 Uani .
C2 C 0.82519(17) 0.79030(11) 0.38679(9) 0.0223 1.0000 Uani .
C3 C 0.90493(17) 0.81459(11) 0.31299(9) 0.0215 1.0000 Uani .
C4 C 0.98408(15) 0.72982(11) 0.26283(8) 0.0182 1.0000 Uani .
C5 C 0.98319(15) 0.62103(11) 0.28825(8) 0.0184 1.0000 Uani .
C6 C 0.90162(15) 0.59345(10) 0.36507(8) 0.0172 1.0000 Uani .
C7 C 0.89875(15) 0.47901(11) 0.38767(8) 0.0180 1.0000 Uani .
C8 C 0.81910(15) 0.32301(10) 0.46799(8) 0.0178 1.0000 Uani .
C9 C 0.72433(15) 0.29541(10) 0.53818(8) 0.0181 1.0000 Uani .
C10 C 0.57405(15) 0.37947(10) 0.65406(8) 0.0175 1.0000 Uani .
C11 C 0.49915(15) 0.46881(10) 0.70294(8) 0.0165 1.0000 Uani .
C12 C 0.42403(15) 0.44335(11) 0.78213(8) 0.0185 1.0000 Uani .
C13 C 0.35001(16) 0.52676(11) 0.83108(8) 0.0195 1.0000 Uani .
C14 C 0.34384(16) 0.63766(11) 0.80217(9) 0.0205 1.0000 Uani .
C15 C 0.41402(15) 0.66374(11) 0.72632(8) 0.0190 1.0000 Uani .
C16 C 0.49831(15) 0.58080(10) 0.67517(8) 0.0161 1.0000 Uani .
C17 C 0.89923(18) 0.23866(11) 0.41972(9) 0.0241 1.0000 Uani .
C18 C 0.88235(19) 0.12728(12) 0.44096(10) 0.0278 1.0000 Uani .
C19 C 0.78530(19) 0.09906(12) 0.50977(10) 0.0272 1.0000 Uani .
C20 C 0.70613(18) 0.18270(11) 0.55829(9) 0.0235 1.0000 Uani .
C21 C 1.16944(16) 0.69336(11) 0.14620(9) 0.0202 1.0000 Uani .
C22 C 1.27736(16) 0.76301(11) 0.09003(8) 0.0200 1.0000 Uani .
C23 C 1.52078(17) 0.87196(12) 0.07239(9) 0.0234 1.0000 Uani .
C24 C 1.67264(18) 0.92624(13) 0.11430(11) 0.0298 1.0000 Uani .
C25 C 1.62586(19) 1.01194(13) 0.18581(11) 0.0332 1.0000 Uani .
C26 C 1.51290(18) 0.95606(13) 0.24836(10) 0.0294 1.0000 Uani .
C27 C 1.36691(16) 0.89967(12) 0.20186(9) 0.0223 1.0000 Uani .
C28 C 0.28822(17) 0.40464(11) 0.94364(9) 0.0230 1.0000 Uani .
C29 C 0.22248(16) 0.41869(11) 1.03403(8) 0.0205 1.0000 Uani .
C30 C 0.07547(17) 0.24281(12) 1.04702(9) 0.0225 1.0000 Uani .
C31 C 0.06877(19) 0.13188(12) 1.09162(10) 0.0284 1.0000 Uani .
C32 C 0.06259(17) 0.15168(13) 1.18887(9) 0.0264 1.0000 Uani .
C33 C 0.20383(17) 0.22939(13) 1.21840(9) 0.0251 1.0000 Uani .
C34 C 0.20129(17) 0.33720(12) 1.17013(8) 0.0213 1.0000 Uani .
H1 H 0.638(3) 0.797(2) 0.5702(16) 0.0649 1.0000 Uiso .
H2 H 0.506(3) 0.866(2) 0.5605(16) 0.0665 1.0000 Uiso .
H21 H 0.7723 0.8477 0.4197 0.0276 1.0000 Uiso R
H31 H 0.9062 0.8890 0.2942 0.0265 1.0000 Uiso R
H51 H 1.0363 0.5626 0.2560 0.0226 1.0000 Uiso R
H71 H 0.9581 0.4273 0.3513 0.0223 1.0000 Uiso R
H101 H 0.5656 0.3067 0.6761 0.0213 1.0000 Uiso R
H121 H 0.4282 0.3688 0.7997 0.0217 1.0000 Uiso R
H141 H 0.2911 0.6938 0.8362 0.0245 1.0000 Uiso R
H151 H 0.4089 0.7370 0.7072 0.0232 1.0000 Uiso R
H171 H 0.9651 0.2571 0.3731 0.0291 1.0000 Uiso R
H181 H 0.9392 0.0698 0.4093 0.0338 1.0000 Uiso R
H191 H 0.7730 0.0237 0.5244 0.0335 1.0000 Uiso R
H201 H 0.6408 0.1630 0.6041 0.0279 1.0000 Uiso R
H211 H 1.2372 0.6553 0.1882 0.0232 1.0000 Uiso R
H212 H 1.1084 0.6365 0.1118 0.0236 1.0000 Uiso R
H221 H 1.2103 0.8206 0.0640 0.0237 1.0000 Uiso R
H222 H 1.3194 0.7120 0.0442 0.0240 1.0000 Uiso R
H231 H 1.4552 0.9305 0.0460 0.0277 1.0000 Uiso R
H232 H 1.5522 0.8160 0.0275 0.0270 1.0000 Uiso R
H241 H 1.7365 0.9627 0.0712 0.0365 1.0000 Uiso R
H242 H 1.7406 0.8686 0.1380 0.0353 1.0000 Uiso R
H251 H 1.7234 1.0417 0.2160 0.0396 1.0000 Uiso R
H252 H 1.5679 1.0754 0.1605 0.0393 1.0000 Uiso R
H261 H 1.4731 1.0112 0.2909 0.0349 1.0000 Uiso R
H262 H 1.5736 0.8982 0.2780 0.0344 1.0000 Uiso R
H271 H 1.2998 0.9572 0.1764 0.0269 1.0000 Uiso R
H272 H 1.2983 0.8610 0.2425 0.0264 1.0000 Uiso R
H281 H 0.4025 0.3804 0.9447 0.0268 1.0000 Uiso R
H282 H 0.2234 0.3503 0.9084 0.0277 1.0000 Uiso R
H291 H 0.2955 0.4711 1.0674 0.0245 1.0000 Uiso R
H292 H 0.1135 0.4525 1.0323 0.0248 1.0000 Uiso R
H301 H -0.0271 0.2846 1.0578 0.0273 1.0000 Uiso R
H302 H 0.0836 0.2279 0.9851 0.0269 1.0000 Uiso R
H311 H 0.1664 0.0882 1.0763 0.0338 1.0000 Uiso R
H312 H -0.0272 0.0894 1.0703 0.0348 1.0000 Uiso R
H321 H 0.0687 0.0803 1.2167 0.0321 1.0000 Uiso R
H322 H -0.0416 0.1868 1.2044 0.0307 1.0000 Uiso R
H331 H 0.1986 0.2488 1.2798 0.0300 1.0000 Uiso R
H332 H 0.3074 0.1918 1.2080 0.0296 1.0000 Uiso R
H341 H 0.2922 0.3873 1.1891 0.0264 1.0000 Uiso R
H342 H 0.0992 0.3772 1.1822 0.0263 1.0000 Uiso R

loop_
_atom_site_aniso_label
_atom_site_aniso_U_11
_atom_site_aniso_U_22
_atom_site_aniso_U_33
_atom_site_aniso_U_23
_atom_site_aniso_U_13
_atom_site_aniso_U_12
Ni1 0.01790(8) 0.01355(8) 0.01491(8) 0.00085(6) 0.00209(6) -0.00015(6)
O1 0.0285(5) 0.0156(4) 0.0201(5) 0.0008(3) 0.0090(4) 0.0001(4)
O2 0.0250(5) 0.0161(4) 0.0181(4) 0.0031(3) 0.0050(4) 0.0018(3)
O3 0.0221(4) 0.0205(4) 0.0220(5) 0.0054(4) 0.0083(4) 0.0021(4)
O4 0.0354(5) 0.0211(5) 0.0230(5) 0.0073(4) 0.0142(4) 0.0081(4)
O5 0.0629(9) 0.0229(6) 0.0436(7) -0.0018(5) 0.0000(6) 0.0010(6)
N1 0.0170(5) 0.0148(5) 0.0172(5) -0.0002(4) 0.0004(4) -0.0001(4)
N2 0.0178(5) 0.0146(5) 0.0156(5) -0.0004(4) -0.0002(4) 0.0003(4)
N3 0.0182(5) 0.0178(5) 0.0181(5) 0.0031(4) 0.0040(4) -0.0003(4)
N4 0.0183(5) 0.0196(5) 0.0157(5) 0.0024(4) 0.0009(4) -0.0010(4)
C1 0.0189(6) 0.0174(6) 0.0177(6) 0.0007(5) 0.0011(5) -0.0021(4)
C2 0.0270(7) 0.0171(6) 0.0229(7) 0.0004(5) 0.0070(5) 0.0015(5)
C3 0.0246(6) 0.0160(6) 0.0243(7) 0.0035(5) 0.0036(5) -0.0009(5)
C4 0.0161(5) 0.0206(6) 0.0181(6) 0.0026(5) 0.0019(5) -0.0024(5)
C5 0.0179(6) 0.0178(6) 0.0195(6) 0.0000(5) 0.0027(5) -0.0006(5)
C6 0.0164(5) 0.0168(6) 0.0183(6) 0.0009(5) 0.0002(5) -0.0014(4)
C7 0.0187(6) 0.0176(6) 0.0175(6) -0.0017(5) 0.0008(5) 0.0005(4)
C8 0.0207(6) 0.0152(6) 0.0175(6) -0.0001(4) -0.0013(5) 0.0003(4)
C9 0.0205(6) 0.0161(6) 0.0175(6) -0.0007(5) -0.0007(5) 0.0015(5)
C10 0.0181(6) 0.0159(5) 0.0186(6) 0.0025(5) -0.0004(5) -0.0006(4)
C11 0.0151(5) 0.0174(6) 0.0171(6) 0.0013(4) -0.0002(4) -0.0002(4)
C12 0.0193(6) 0.0164(6) 0.0200(6) 0.0034(5) 0.0026(5) 0.0006(4)
C13 0.0201(6) 0.0212(6) 0.0178(6) 0.0047(5) 0.0040(5) 0.0014(5)
C14 0.0212(6) 0.0194(6) 0.0211(6) 0.0016(5) 0.0037(5) 0.0048(5)
C15 0.0202(6) 0.0164(6) 0.0206(6) 0.0037(5) 0.0015(5) 0.0027(5)
C16 0.0151(5) 0.0171(6) 0.0161(6) 0.0015(4) -0.0008(4) 0.0002(4)
C17 0.0307(7) 0.0199(6) 0.0219(7) 0.0003(5) 0.0061(5) 0.0024(5)
C18 0.0382(8) 0.0181(6) 0.0270(7) -0.0017(5) 0.0054(6) 0.0053(6)
C19 0.0397(8) 0.0155(6) 0.0264(7) 0.0007(5) 0.0027(6) 0.0023(5)
C20 0.0321(7) 0.0169(6) 0.0215(6) 0.0024(5) 0.0039(5) -0.0005(5)
C21 0.0194(6) 0.0189(6) 0.0224(6) 0.0014(5) 0.0039(5) -0.0002(5)
C22 0.0217(6) 0.0217(6) 0.0168(6) 0.0025(5) 0.0016(5) -0.0010(5)
C23 0.0243(6) 0.0228(6) 0.0239(7) 0.0063(5) 0.0084(5) -0.0009(5)
C24 0.0241(7) 0.0268(7) 0.0388(9) 0.0029(6) 0.0101(6) -0.0039(6)
C25 0.0287(7) 0.0239(7) 0.0463(10) -0.0045(6) 0.0044(7) -0.0067(6)
C26 0.0277(7) 0.0295(7) 0.0300(8) -0.0071(6) 0.0018(6) -0.0028(6)
C27 0.0217(6) 0.0228(6) 0.0225(7) 0.0001(5) 0.0043(5) 0.0008(5)
C28 0.0277(7) 0.0194(6) 0.0225(7) 0.0058(5) 0.0074(5) 0.0038(5)
C29 0.0226(6) 0.0200(6) 0.0190(6) 0.0023(5) 0.0033(5) 0.0016(5)
C30 0.0223(6) 0.0259(7) 0.0191(6) 0.0010(5) -0.0012(5) -0.0038(5)
C31 0.0328(8) 0.0250(7) 0.0275(7) 0.0024(6) 0.0014(6) -0.0078(6)
C32 0.0242(7) 0.0281(7) 0.0276(7) 0.0090(6) 0.0058(6) -0.0014(5)
C33 0.0239(6) 0.0329(7) 0.0190(6) 0.0069(5) 0.0020(5) 0.0011(6)
C34 0.0224(6) 0.0253(6) 0.0161(6) 0.0004(5) 0.0011(5) -0.0008(5)

loop_
_atom_type_symbol
_atom_type_scat_dispersion_real
_atom_type_scat_dispersion_imag
_atom_type_scat_Cromer_Mann_a1
_atom_type_scat_Cromer_Mann_b1
_atom_type_scat_Cromer_Mann_a2
_atom_type_scat_Cromer_Mann_b2
_atom_type_scat_Cromer_Mann_a3
_atom_type_scat_Cromer_Mann_b3
_atom_type_scat_Cromer_Mann_a4
_atom_type_scat_Cromer_Mann_b4
_atom_type_scat_Cromer_Mann_c
_atom_type_scat_source
C 0.0033 0.0016 2.3100 20.8439 1.0200 10.2075 1.5886 0.5687 0.8650 51.6512 0.2156 'International Tables Vol C 4.2.6.8 and 6.1.1.4'
H 0.0000 0.0000 0.4930 10.5109 0.3229 26.1257 0.1402 3.1424 0.0408 57.7998 0.0030 'International Tables Vol C 4.2.6.8 and 6.1.1.4'
N 0.0061 0.0033 12.2126 0.0057 3.1322 9.8933 2.0125 28.9975 1.1663 0.5826 -11.5290 'International Tables Vol C 4.2.6.8 and 6.1.1.4'
Ni 0.3393 1.1124 12.8376 3.8785 7.2920 0.2565 4.4438 12.1763 2.3800 66.3421 1.0341 'International Tables Vol C 4.2.6.8 and 6.1.1.4'
O 0.0106 0.0060 3.0485 13.2771 2.2868 5.7011 1.5463 0.3239 0.8670 32.9089 0.2508 'International Tables Vol C 4.2.6.8 and 6.1.1.4'

loop_
_geom_angle_atom_site_label_1
_geom_angle_atom_site_label_2
_geom_angle_atom_site_label_3
_geom_angle
_geom_angle_publ_flag
O1 Ni1 O2 83.07(4) yes
O1 Ni1 N1 95.17(4) yes
O2 Ni1 N1 177.81(4) yes
O1 Ni1 N2 177.84(4) yes
O2 Ni1 N2 95.44(4) yes
N1 Ni1 N2 86.35(5) yes
Ni1 O1 C1 127.78(8) yes
Ni1 O2 C16 127.47(8) yes
C4 O3 C21 117.37(10) yes
C13 O4 C28 116.49(10) yes
H1 O5 H2 104(2) no
Ni1 N1 C7 125.93(9) yes
Ni1 N1 C8 112.99(8) yes
C7 N1 C8 121.01(11) yes
Ni1 N2 C9 113.20(8) yes
Ni1 N2 C10 125.69(9) yes
C9 N2 C10 121.08(11) yes
C22 N3 C23 108.58(10) yes
C22 N3 C27 111.35(10) yes
C23 N3 C27 109.33(10) yes
C29 N4 C30 111.19(10) yes
C29 N4 C34 109.49(10) yes
C30 N4 C34 109.35(10) yes
O1 C1 C2 117.94(11) yes
O1 C1 C6 124.08(11) yes
C2 C1 C6 117.98(11) yes
C1 C2 C3 120.88(12) yes
C1 C2 H21 118.8 no
C3 C2 H21 120.4 no
C2 C3 C4 121.18(12) yes
C2 C3 H31 120.3 no
C4 C3 H31 118.5 no
C3 C4 O3 114.32(11) yes
C3 C4 C5 119.74(12) yes
O3 C4 C5 125.93(12) yes
C4 C5 C6 120.25(12) yes
C4 C5 H51 121.4 no
C6 C5 H51 118.3 no
C5 C6 C1 119.97(11) yes
C5 C6 C7 118.51(11) yes
C1 C6 C7 121.47(11) yes
C6 C7 N1 125.32(12) yes
C6 C7 H71 116.2 no
N1 C7 H71 118.5 no
N1 C8 C9 113.63(11) yes
N1 C8 C17 126.30(12) yes
C9 C8 C17 120.07(12) yes
N2 C9 C8 113.72(11) yes
N2 C9 C20 126.40(12) yes
C8 C9 C20 119.88(12) yes
N2 C10 C11 125.31(11) yes
N2 C10 H101 118.3 no
C11 C10 H101 116.4 no
C10 C11 C12 118.10(11) yes
C10 C11 C16 121.70(11) yes
C12 C11 C16 120.20(11) yes
C11 C12 C13 120.03(11) yes
C11 C12 H121 118.6 no
C13 C12 H121 121.4 no
O4 C13 C12 125.69(12) yes
O4 C13 C14 114.38(11) yes
C12 C13 C14 119.93(12) yes
C13 C14 C15 120.99(12) yes
C13 C14 H141 118.9 no
C15 C14 H141 120.1 no
C14 C15 C16 120.97(12) yes
C14 C15 H151 120.8 no
C16 C15 H151 118.3 no
C15 C16 C11 117.76(11) yes
C15 C16 O2 118.31(11) yes
C11 C16 O2 123.93(11) yes
C8 C17 C18 119.59(13) yes
C8 C17 H171 120.3 no
C18 C17 H171 120.1 no
C17 C18 C19 120.56(13) yes
C17 C18 H181 119.8 no
C19 C18 H181 119.6 no
C18 C19 C20 120.07(13) yes
C18 C19 H191 121.0 no
C20 C19 H191 118.9 no
C9 C20 C19 119.81(13) yes
C9 C20 H201 120.7 no
C19 C20 H201 119.5 no
O3 C21 C22 108.57(10) yes
O3 C21 H211 110.1 no
C22 C21 H211 110.1 no
O3 C21 H212 108.7 no
C22 C21 H212 110.7 no
H211 C21 H212 108.6 no
C21 C22 N3 113.99(11) yes
C21 C22 H221 109.1 no
N3 C22 H221 110.1 no
C21 C22 H222 107.3 no
N3 C22 H222 107.6 no
H221 C22 H222 108.4 no
N3 C23 C24 111.52(12) yes
N3 C23 H231 108.8 no
C24 C23 H231 109.2 no
N3 C23 H232 108.6 no
C24 C23 H232 110.1 no
H231 C23 H232 108.5 no
C23 C24 C25 110.82(12) yes
C23 C24 H241 109.3 no
C25 C24 H241 110.2 no
C23 C24 H242 109.6 no
C25 C24 H242 109.2 no
H241 C24 H242 107.7 no
C24 C25 C26 109.48(12) yes
C24 C25 H251 110.7 no
C26 C25 H251 109.8 no
C24 C25 H252 109.0 no
C26 C25 H252 109.3 no
H251 C25 H252 108.6 no
C25 C26 C27 111.03(13) yes
C25 C26 H261 110.5 no
C27 C26 H261 108.9 no
C25 C26 H262 109.5 no
C27 C26 H262 108.5 no
H261 C26 H262 108.4 no
C26 C27 N3 111.74(11) yes
C26 C27 H271 109.4 no
N3 C27 H271 109.9 no
C26 C27 H272 110.1 no
N3 C27 H272 108.0 no
H271 C27 H272 107.6 no
O4 C28 C29 105.40(10) yes
O4 C28 H281 110.1 no
C29 C28 H281 110.4 no
O4 C28 H282 109.9 no
C29 C28 H282 111.7 no
H281 C28 H282 109.3 no
C28 C29 N4 113.05(11) yes
C28 C29 H291 108.3 no
N4 C29 H291 108.0 no
C28 C29 H292 109.2 no
N4 C29 H292 110.2 no
H291 C29 H292 108.0 no
N4 C30 C31 111.36(11) yes
N4 C30 H301 109.2 no
C31 C30 H301 109.5 no
N4 C30 H302 109.4 no
C31 C30 H302 109.8 no
H301 C30 H302 107.4 no
C30 C31 C32 111.42(12) yes
C30 C31 H311 108.8 no
C32 C31 H311 109.3 no
C30 C31 H312 108.2 no
C32 C31 H312 110.9 no
H311 C31 H312 108.1 no
C31 C32 C33 109.20(11) yes
C31 C32 H321 110.5 no
C33 C32 H321 110.5 no
C31 C32 H322 109.0 no
C33 C32 H322 109.7 no
H321 C32 H322 107.9 no
C32 C33 C34 110.44(11) yes
C32 C33 H331 111.4 no
C34 C33 H331 109.0 no
C32 C33 H332 109.8 no
C34 C33 H332 108.9 no
H331 C33 H332 107.2 no
C33 C34 N4 111.16(11) yes
C33 C34 H341 110.5 no
N4 C34 H341 108.5 no
C33 C34 H342 109.4 no
N4 C34 H342 109.6 no
H341 C34 H342 107.6 no

loop_
_geom_bond_atom_site_label_1
_geom_bond_atom_site_label_2
_geom_bond_distance
_geom_bond_publ_flag
Ni1 O1 1.8320(9) yes
Ni1 O2 1.8354(9) yes
Ni1 N1 1.8557(11) yes
Ni1 N2 1.8512(10) yes
O1 C1 1.3056(15) yes
O2 C16 1.3052(15) yes
O3 C4 1.3768(15) yes
O3 C21 1.4305(15) yes
O4 C13 1.3775(15) yes
O4 C28 1.4302(15) yes
O5 H1 0.81(3) no
O5 H2 0.92(3) no
N1 C7 1.3077(16) yes
N1 C8 1.4211(16) yes
N2 C9 1.4175(16) yes
N2 C10 1.3072(16) yes
N3 C22 1.4637(16) yes
N3 C23 1.4691(16) yes
N3 C27 1.4676(17) yes
N4 C29 1.4582(16) yes
N4 C30 1.4662(16) yes
N4 C34 1.4629(16) yes
C1 C2 1.4169(18) yes
C1 C6 1.4165(17) yes
C2 C3 1.3689(18) yes
C2 H21 0.941 no
C3 C4 1.4059(18) yes
C3 H31 0.944 no
C4 C5 1.3690(18) yes
C5 C6 1.4265(17) yes
C5 H51 0.945 no
C6 C7 1.4196(17) yes
C7 H71 0.952 no
C8 C9 1.3960(18) yes
C8 C17 1.3910(18) yes
C9 C20 1.3952(17) yes
C10 C11 1.4181(17) yes
C10 H101 0.947 no
C11 C12 1.4283(17) yes
C11 C16 1.4181(17) yes
C12 C13 1.3654(18) yes
C12 H121 0.939 no
C13 C14 1.4133(18) yes
C14 C15 1.3671(18) yes
C14 H141 0.940 no
C15 C16 1.4195(17) yes
C15 H151 0.934 no
C17 C18 1.3840(19) yes
C17 H171 0.942 no
C18 C19 1.391(2) yes
C18 H181 0.947 no
C19 C20 1.3834(19) yes
C19 H191 0.939 no
C20 H201 0.933 no
C21 C22 1.5156(17) yes
C21 H211 0.983 no
C21 H212 0.970 no
C22 H221 0.981 no
C22 H222 0.978 no
C23 C24 1.516(2) yes
C23 H231 0.985 no
C23 H232 0.976 no
C24 C25 1.522(2) yes
C24 H241 0.970 no
C24 H242 0.970 no
C25 C26 1.519(2) yes
C25 H251 0.974 no
C25 H252 0.991 no
C26 C27 1.5186(19) yes
C26 H261 0.967 no
C26 H262 0.983 no
C27 H271 0.977 no
C27 H272 0.977 no
C28 C29 1.5143(18) yes
C28 H281 0.977 no
C28 H282 0.974 no
C29 H291 0.982 no
C29 H292 0.978 no
C30 C31 1.5206(19) yes
C30 H301 0.986 no
C30 H302 0.977 no
C31 C32 1.524(2) yes
C31 H311 0.977 no
C31 H312 0.973 no
C32 C33 1.520(2) yes
C32 H321 0.973 no
C32 H322 0.975 no
C33 C34 1.5174(19) yes
C33 H331 0.975 no
C33 H332 0.969 no
C34 H341 0.979 no
C34 H342 0.975 no

loop_
_geom_contact_atom_site_label_1
_geom_contact_atom_site_label_2
_geom_contact_distance
_geom_contact_site_symmetry_2
_geom_contact_publ_flag
Ni1 C11 3.9863(13) 2_666 no
Ni1 O2 3.3953(9) 2_666 no
Ni1 N1 3.9476(11) 2_766 no
Ni1 N2 3.5416(11) 2_666 no
Ni1 C6 3.9362(12) 2_766 no
Ni1 C7 3.5172(12) 2_766 no
Ni1 C10 3.8523(12) 2_666 no
Ni1 C16 3.7373(12) 2_666 no
O1 O2 2.4318(13) . no
O1 O5 2.9419(16) . no
O1 N1 2.7226(14) . no
O1 C7 2.8924(16) . no
O1 C10 3.3584(16) 2_666 no
O2 O5 3.0394(15) . no
O2 N2 2.7276(14) . no
O2 C10 2.8952(15) . no
O3 C27 2.9725(16) . no
O3 N3 3.1438(14) . no
O5 C20 3.383(2) 2_666 no
O5 C19 3.3529(19) 1_565 no
N1 C16 3.2689(16) 2_666 no
N1 C7 3.4498(16) 2_766 no
N1 N2 2.5365(15) . no
N1 C1 2.9189(17) . no
N1 C9 2.3577(16) . no
N2 C8 2.3559(16) . no
N2 C16 2.9228(16) . no
C1 C11 3.5659(17) 2_666 no
C1 C8 3.4442(17) 2_766 no
C1 C10 3.4323(17) 2_666 no
C1 C17 3.5227(19) 2_766 no
C5 C12 3.5481(17) 2_666 no
C6 C9 3.5959(17) 2_766 no
C6 C12 3.5027(17) 2_666 no
C6 C8 3.5390(17) 2_766 no
C6 C11 3.4838(17) 2_666 no
C7 C16 3.4278(17) 2_666 no
C7 C15 3.4699(18) 2_666 no
C7 C11 3.5967(17) 2_666 no
C8 C15 3.5748(18) 2_666 no
C11 C1 3.5659(17) 2_666 no
C15 C33 3.4350(19) 2_667 no
C15 C34 3.5133(18) 2_667 no
C16 C34 3.5163(18) 2_667 no
C22 C30 3.5653(19) 2_666 no

loop_
_geom_hbond_atom_site_label_D
_geom_hbond_atom_site_label_H
_geom_hbond_atom_site_label_A
_geom_hbond_angle_DHA
_geom_hbond_distance_DH
_geom_hbond_distance_HA
_geom_hbond_distance_DA
_geom_hbond_publ_flag
O5 H1 O1 151(2) 0.81(3) 2.21(3) 2.9420(19) yes
O5 H1 O2 143(2) 0.81(3) 2.36(3) 3.0394(19) yes

loop_
_geom_torsion_atom_site_label_1
_geom_torsion_atom_site_label_2
_geom_torsion_atom_site_label_3
_geom_torsion_atom_site_label_4
_geom_torsion
_geom_torsion_publ_flag
O2 Ni1 O1 C1 -173.02(11) no
N1 Ni1 O1 C1 5.66(11) no
O1 Ni1 O2 C16 -172.06(11) no
N2 Ni1 O2 C16 6.37(11) no
O1 Ni1 N1 C7 -2.89(11) no
O1 Ni1 N1 C8 -179.97(9) no
N2 Ni1 N1 C7 178.64(11) no
N2 Ni1 N1 C8 1.56(9) no
O2 Ni1 N2 C9 175.85(8) no
O2 Ni1 N2 C10 -6.46(11) no
N1 Ni1 N2 C9 -2.89(9) no
N1 Ni1 N2 C10 174.81(11) no
Ni1 O1 C1 C2 173.84(9) no
Ni1 O1 C1 C6 -5.56(18) no
Ni1 O2 C16 C11 -2.50(18) no
Ni1 O2 C16 C15 176.78(8) no
C21 O3 C4 C3 165.69(11) no
C21 O3 C4 C5 -15.24(18) no
C4 O3 C21 C22 -159.31(10) no
C28 O4 C13 C12 3.14(19) no
C28 O4 C13 C14 -176.75(11) no
C13 O4 C28 C29 171.86(11) no
Ni1 N1 C7 C6 0.0(2) no
C8 N1 C7 C6 176.88(12) no
Ni1 N1 C8 C9 0.11(13) no
Ni1 N1 C8 C17 179.53(11) no
C7 N1 C8 C9 -177.13(11) no
C7 N1 C8 C17 2.3(2) no
Ni1 N2 C9 C8 3.66(13) no
Ni1 N2 C9 C20 -176.31(11) no
C10 N2 C9 C8 -174.16(11) no
C10 N2 C9 C20 5.9(2) no
Ni1 N2 C10 C11 2.84(18) no
C9 N2 C10 C11 -179.63(12) no
C23 N3 C22 C21 174.91(11) no
C27 N3 C22 C21 -64.67(14) no
C22 N3 C23 C24 -178.45(11) no
C27 N3 C23 C24 59.89(14) no
C22 N3 C27 C26 -179.38(11) no
C23 N3 C27 C26 -59.41(14) no
C30 N4 C29 C28 -76.63(13) no
C34 N4 C29 C28 162.43(11) no
C29 N4 C30 C31 179.40(11) no
C34 N4 C30 C31 -59.58(14) no
C29 N4 C34 C33 -176.63(11) no
C30 N4 C34 C33 61.32(14) no
O1 C1 C2 C3 -178.97(12) no
C6 C1 C2 C3 0.47(19) no
O1 C1 C6 C5 178.67(12) no
O1 C1 C6 C7 1.20(19) no
C2 C1 C6 C5 -0.73(18) no
C2 C1 C6 C7 -178.21(12) no
C1 C2 C3 C4 0.2(2) no
C2 C3 C4 O3 178.53(12) no
C2 C3 C4 C5 -0.6(2) no
O3 C4 C5 C6 -178.69(11) no
C3 C4 C5 C6 0.33(19) no
C4 C5 C6 C1 0.34(18) no
C4 C5 C6 C7 177.89(12) no
C1 C6 C7 N1 1.7(2) no
C5 C6 C7 N1 -175.87(12) no
N1 C8 C9 N2 -2.42(15) no
N1 C8 C9 C20 177.55(12) no
C17 C8 C9 N2 178.13(12) no
C17 C8 C9 C20 -1.91(19) no
N1 C8 C17 C18 -178.42(13) no
C9 C8 C17 C18 1.0(2) no
N2 C9 C20 C19 -178.51(13) no
C8 C9 C20 C19 1.5(2) no
N2 C10 C11 C12 -176.45(12) no
N2 C10 C11 C16 3.3(2) no
C10 C11 C12 C13 -179.78(12) no
C16 C11 C12 C13 0.49(18) no
C10 C11 C16 O2 -3.51(19) no
C10 C11 C16 C15 177.22(11) no
C12 C11 C16 O2 176.22(11) no
C12 C11 C16 C15 -3.06(18) no
C11 C12 C13 O4 -178.14(12) no
C11 C12 C13 C14 1.74(19) no
O4 C13 C14 C15 178.56(12) no
C12 C13 C14 C15 -1.3(2) no
C13 C14 C15 C16 -1.4(2) no
C14 C15 C16 O2 -175.81(12) no
C14 C15 C16 C11 3.51(18) no
C8 C17 C18 C19 0.4(2) no
C17 C18 C19 C20 -0.8(2) no
C18 C19 C20 C9 -0.2(2) no
O3 C21 C22 N3 84.78(13) no
N3 C23 C24 C25 -58.05(16) no
C23 C24 C25 C26 53.74(17) no
C24 C25 C26 C27 -53.28(16) no
C25 C26 C27 N3 57.19(16) no
O4 C28 C29 N4 176.71(10) no
N4 C30 C31 C32 56.47(15) no
C30 C31 C32 C33 -52.94(16) no
C31 C32 C33 C34 54.14(15) no
C32 C33 C34 N4 -59.53(15) no
